data_2004876
loop_
_publ_author_name
'Parvez, M.'
'Mesher, S. T. E.'
'Clark, P. D.'

_publ_section_title
;
 2,3,6,7-Tetrakis(methylthio)benzo[<i>b</i>]thiophene
;
_journal_issue 5
_journal_name_full 'Acta Crystallographica Section C'
_journal_page_first 1248
_journal_page_last 1250
_journal_paper_doi 10.1107/S0108270195015630
_journal_volume 52
_journal_year 1996
_chemical_formula_analytical 'C12 H14 S5'
_chemical_formula_moiety 'C12 H14 S5'
_chemical_formula_structural 'C12 H14 S5'
_chemical_formula_sum 'C12 H14 S5'
_chemical_formula_weight 318.54
_space_group_IT_number 14
_symmetry_cell_setting monoclinic
_symmetry_space_group_name_Hall '-P 2yn'
_symmetry_space_group_name_H-M 'P 1 21/n 1'
_cell_angle_alpha 90
_cell_angle_beta 96.03(2)
_cell_angle_gamma 90
_cell_formula_units_Z 4
_cell_length_a 13.131(3)
_cell_length_b 7.5410(10)
_cell_length_c 14.758(3)
_cell_measurement_reflns_used 25
_cell_measurement_temperature 170
_cell_measurement_theta_max 15.0
_cell_measurement_theta_min 10.0
_cell_volume 1453.3(5)
_computing_cell_refinement 'MSC/AFC Diffractometer Control Software'
_computing_data_collection
;
MSC/AFC Diffractometer Control Software
(Molecular Structure Corporation, 1988)
;
_computing_data_reduction 'TEXSAN (Molecular Structure Corporation, 1994)'
_computing_publication_material TEXSAN
_computing_structure_refinement TEXSAN
_computing_structure_solution 'SAPI91 (Fan, 1991)'
_diffrn_ambient_temperature 170
_diffrn_measurement_device 'Rigaku AFC-6S'
_diffrn_measurement_method \w/2\q
_diffrn_radiation_monochromator graphite
_diffrn_radiation_source 'X-ray tube'
_diffrn_radiation_type MoK\a
_diffrn_radiation_wavelength 0.71069
_diffrn_reflns_av_R_equivalents 0.0272
_diffrn_reflns_limit_h_max 15
_diffrn_reflns_limit_h_min 0
_diffrn_reflns_limit_k_max 8
_diffrn_reflns_limit_k_min 0
_diffrn_reflns_limit_l_max 17
_diffrn_reflns_limit_l_min -17
_diffrn_reflns_number 2910
_diffrn_reflns_theta_max 25.0
_diffrn_reflns_theta_min 2.0
_diffrn_standards_decay_% 4.4
_diffrn_standards_interval_count 200
_diffrn_standards_interval_time 150
_diffrn_standards_number 3
_exptl_absorpt_coefficient_mu 0.772
_exptl_absorpt_correction_T_max 1.000
_exptl_absorpt_correction_T_min 0.620
_exptl_absorpt_correction_type 'empirical via \y scan (North, Phillips & Mathews, 1968)'
_exptl_absorpt_process_details ' psi-scan of 3 reflections '
_exptl_crystal_colour yellow
_exptl_crystal_density_diffrn 1.456
_exptl_crystal_density_method 'not measured'
_exptl_crystal_description plate
_exptl_crystal_F_000 664
_exptl_crystal_size_max 0.34
_exptl_crystal_size_mid 0.30
_exptl_crystal_size_min 0.10
_refine_diff_density_max 0.72
_refine_diff_density_min -0.51
_refine_ls_extinction_method none
_refine_ls_goodness_of_fit_obs 2.838
_refine_ls_hydrogen_treatment 'H atoms riding with C---H 0.95\%A'
_refine_ls_matrix_type full
_refine_ls_number_parameters 154
_refine_ls_number_reflns 1365
_refine_ls_number_restraints 0
_refine_ls_R_factor_obs 0.0638
_refine_ls_shift/esd_max 0.0248
_refine_ls_structure_factor_coef F
_refine_ls_weighting_details 'w = 1/[\s^2^(Fo) + 0.015(Fo^2^)]'
_refine_ls_weighting_scheme calc
_refine_ls_wR_factor_obs 0.0641
_reflns_number_observed 1365
_reflns_number_total 2785
_reflns_observed_criterion I>3.0\s(I)
_cod_data_source_file fg1108.cif
_cod_data_source_block fg1108
_cod_depositor_comments
;
The following automatic conversions were performed:

'_refine_ls_weighting_scheme' value 'w = 1/[\s^2^(Fo) +
0.015(Fo^2^)]' was changed to 'calc'. New tag
'_refine_ls_weighting_details' was created. The value of the new tag
was set to 'w = 1/[\s^2^(Fo) + 0.015(Fo^2^)]'.

Automatic conversion script
Id: cif_fix_values 3143 2015-03-26 13:38:13Z robertas 
;
_cod_original_cell_volume 1453.3(4)
_cod_original_sg_symbol_H-M 'P 21/n'
_cod_database_code 2004876

loop_
_symmetry_equiv_pos_as_xyz
'   +x,   +y,   +z'
1/2-x,1/2+y,1/2-z
'   -x,   -y,   -z'
1/2+x,1/2-y,1/2+z

loop_
_atom_site_aniso_label
_atom_site_aniso_U_11
_atom_site_aniso_U_22
_atom_site_aniso_U_33
_atom_site_aniso_U_12
_atom_site_aniso_U_13
_atom_site_aniso_U_23
S1 0.0350(10) 0.0380(10) 0.0360(10) -0.0010(10) 0.0040(10) 0.0090(10)
S2 0.066(2) 0.078(2) 0.0280(10) 0.020(2) 0.0010(10) 0.0130(10)
S3 0.0300(10) 0.044(2) 0.057(2) 0.0060(10) -0.0050(10) -0.0140(10)
S4 0.0350(10) 0.0430(10) 0.0280(10) -0.0070(10) -0.0030(10) 0.0100(10)
S5 0.0280(10) 0.0370(10) 0.0410(10) -0.0040(10) 0.0060(10) 0.0050(10)
C2 0.029(5) 0.034(5) 0.028(5) 0.009(4) 0.002(4) -0.003(4)
C3 0.026(5) 0.031(5) 0.033(5) 0.013(4) 0.002(4) 0.001(4)
C4a 0.030(5) 0.026(5) 0.037(5) 0.001(4) -0.001(4) -0.002(4)
C4 0.034(5) 0.025(5) 0.052(6) 0.010(4) 0.022(5) 0.010(5)
C5 0.021(4) 0.035(6) 0.050(6) -0.012(4) 0.009(4) -0.018(5)
C6 0.029(5) 0.032(5) 0.018(4) 0.008(4) 0.002(4) 0.003(4)
C7 0.026(5) 0.029(5) 0.031(5) 0.001(4) 0.002(4) -0.004(4)
C7a 0.035(5) 0.037(5) 0.023(5) 0.012(5) 0.009(4) 0.007(5)
C8 0.087(9) 0.066(8) 0.055(7) 0.021(7) 0.035(6) 0.035(7)
C9 0.044(6) 0.044(6) 0.059(7) 0.008(5) 0.000(5) -0.008(6)
C10 0.068(7) 0.054(7) 0.029(5) -0.002(6) 0.007(5) 0.013(5)
C11 0.047(6) 0.042(6) 0.058(7) -0.005(5) 0.006(5) -0.008(5)

loop_
_atom_site_label
_atom_site_fract_x
_atom_site_fract_y
_atom_site_fract_z
_atom_site_U_iso_or_equiv
_atom_site_thermal_displace_type
S1 .0698(2) -0.1934(3) .4565(2) .0362(7) Uij
S2 .1843(2) -0.1592(4) .6494(2) .0575(9) Uij
S3 .3154(2) .1576(3) .5569(2) .0443(8) Uij
S4 .0433(2) .0689(3) .1068(2) .0355(7) Uij
S5 -.0426(2) -0.1995(3) .2434(2) .0350(7) Uij
C2 .1606(6) -.0929(11) .5363(5) .030(3) Uij
C3 .2111(6) .0395(11) .4982(6) .030(3) Uij
C4a .1799(6) .0688(12) .4029(6) .031(3) Uij
C4 .2133(7) .1846(12) .3415(6) .036(3) Uij
C5 .1756(6) .1858(12) .2550(6) .035(3) Uij
C6 .0992(6) .0701(11) .2208(5) .026(2) Uij
C7 .0606(6) -.0530(11) .2801(6) .029(2) Uij
C7a .1028(7) -.0513(12) .3721(6) .031(3) Uij
C8 .0810(9) -0.3182(15) .6577(7) .067(4) Uij
C9 .2527(7) .3571(13) .5882(7) .049(3) Uij
C10 .1200(8) .2245(13) .0537(6) .050(3) Uij
C11 .0254(8) -0.3734(13) .1896(7) .049(3) Uij
H41 .2654 .2671 .3616 .0433 Uij
H51 .2017 .2690 .2149 .0419 Uij
H81 .0169 -0.2609 .6434 .0809 Uij
H82 .0874 -0.4127 .6161 .0809 Uij
H83 .0850 -0.3639 .7180 .0809 Uij
H91 .3015 .4338 .6200 .0593 Uij
H92 .2224 .4147 .5348 .0593 Uij
H93 .2011 .3281 .6263 .0593 Uij
H101 .1893 .1862 .0605 .0602 Uij
H102 .0964 .2332 -0.0092 .0602 Uij
H103 .1153 .3373 .0817 .0602 Uij
H111 -0.0215 -0.4630 .1673 .0585 Uij
H112 .0575 -0.3248 .1404 .0585 Uij
H113 .0760 -0.4233 .2329 .0585 Uij

loop_
_atom_type_symbol
_atom_type_scat_dispersion_real
_atom_type_scat_dispersion_imag
_atom_type_scat_source
C 0.003 0.002 'International Tables'
H 0.000 0.000 'International Tables'
S 0.125 0.123 'International Tables'

loop_
_geom_angle_atom_site_label_1
_geom_angle_atom_site_label_2
_geom_angle_atom_site_label_3
_geom_angle
_geom_angle_publ_flag
C2 S1 C7a 90.7(4) yes
C2 S2 C8 101.2(5) yes
C3 S3 C9 101.2(4) yes
C6 S4 C10 102.6(4) yes
C7 S5 C11 100.8(4) yes
S1 C2 S2 124.0(5) yes
S1 C2 C3 111.5(6) yes
S2 C2 C3 124.4(7) yes
S3 C3 C2 123.5(7) yes
S3 C3 C4a 121.6(7) yes
C2 C3 C4a 114.7(8) yes
C3 C4a C4 132.0(9) yes
C3 C4a C7a 109.9(8) yes
C4 C4a C7a 118.1(8) no
C4a C4 C5 122.2(9) no
C4 C5 C6 122.2(9) no
S4 C6 C5 124.4(7) yes
S4 C6 C7 116.7(7) yes
C5 C6 C7 118.9(8) no
S5 C7 C6 122.0(6) yes
S5 C7 C7a 120.4(7) yes
C6 C7 C7a 117.5(8) no
S1 C7a C4a 113.2(6) yes
S1 C7a C7 125.7(7) yes
C4a C7a C7 121.1(8) no

loop_
_geom_bond_atom_site_label_1
_geom_bond_atom_site_label_2
_geom_bond_distance
_geom_bond_publ_flag
S1 C2 1.757(9) yes
S1 C7a 1.733(8) yes
S2 C2 1.739(8) yes
S2 C8 1.824(12) yes
S3 C3 1.780(9) yes
S3 C9 1.798(9) yes
S4 C6 1.763(8) yes
S4 C10 1.781(10) yes
S5 C7 1.787(9) yes
S5 C11 1.816(10) yes
C2 C3 1.353(12) yes
C3 C4a 1.440(12) yes
C4a C4 1.363(13) no
C4a C7a 1.399(12) no
C4 C5 1.319(13) no
C5 C6 1.384(12) no
C6 C7 1.408(12) no
C7 C7a 1.410(11) no
